data_4501490
loop_
_publ_author_name
'Su, Zhi'
'Fan, Jian'
'Okamura, Taka-aki'
'Chen, Man-Sheng'
'Chen, Shui-Sheng'
'Sun, Wei-Yin'
'Ueyama, Norikazu'

_publ_section_title
;
 Interpenetrating and Self-Penetrating Zinc(II) Complexes with Rigid
 Tripodal Imidazole-Containing Ligand and Benzenedicarboxylate
;
_journal_issue 4
_journal_name_full 'Crystal Growth &amp; Design'
_journal_page_first 1911
_journal_paper_doi 10.1021/cg100020t
_journal_volume 10
_journal_year 2010
_chemical_formula_moiety 'C54 H38 N12 O14 Zn4, 4(H2 O)'
_chemical_formula_sum 'C54 H46 N12 O18 Zn4'
_chemical_formula_weight 1412.51
_chemical_name_systematic
; 
 ? 
;
_space_group_IT_number 14
_symmetry_cell_setting monoclinic
_symmetry_space_group_name_Hall '-P 2yn'
_symmetry_space_group_name_H-M 'P 1 21/n 1'
_atom_sites_solution_hydrogens geom
_atom_sites_solution_primary direct
_atom_sites_solution_secondary difmap
_audit_creation_method SHELXL-97
_cell_angle_alpha 90.00
_cell_angle_beta 93.091(2)
_cell_angle_gamma 90.00
_cell_formula_units_Z 2
_cell_length_a 8.7150(8)
_cell_length_b 11.6095(10)
_cell_length_c 27.890(3)
_cell_measurement_reflns_used 2735
_cell_measurement_temperature 293(2)
_cell_measurement_theta_max 24.17
_cell_measurement_theta_min 2.28
_cell_volume 2817.7(5)
_computing_structure_refinement 'SHELXL-97 (Sheldrick, 1997)'
_computing_structure_solution 'SHELXS-97 (Sheldrick, 1990)'
_diffrn_ambient_temperature 293(2)
_diffrn_measured_fraction_theta_full 0.992
_diffrn_measured_fraction_theta_max 0.992
_diffrn_radiation_monochromator graphite
_diffrn_radiation_source 'fine-focus sealed tube'
_diffrn_radiation_type MoK\a
_diffrn_radiation_wavelength 0.71073
_diffrn_reflns_av_R_equivalents 0.0715
_diffrn_reflns_av_sigmaI/netI 0.0853
_diffrn_reflns_limit_h_max 10
_diffrn_reflns_limit_h_min -5
_diffrn_reflns_limit_k_max 13
_diffrn_reflns_limit_k_min -13
_diffrn_reflns_limit_l_max 33
_diffrn_reflns_limit_l_min -33
_diffrn_reflns_number 13992
_diffrn_reflns_theta_full 25.24
_diffrn_reflns_theta_max 25.24
_diffrn_reflns_theta_min 1.90
_exptl_absorpt_coefficient_mu 1.768
_exptl_absorpt_correction_T_max 0.836
_exptl_absorpt_correction_T_min 0.771
_exptl_absorpt_correction_type multi-scan
_exptl_absorpt_process_details sadabs,bruker(2000)
_exptl_crystal_colour colorless
_exptl_crystal_density_diffrn 1.665
_exptl_crystal_density_method 'not measured'
_exptl_crystal_description block
_exptl_crystal_F_000 1420
_exptl_crystal_size_max 0.2
_exptl_crystal_size_mid 0.12
_exptl_crystal_size_min 0.1
_refine_diff_density_max 0.936
_refine_diff_density_min -0.415
_refine_diff_density_rms 0.084
_refine_ls_extinction_method none
_refine_ls_goodness_of_fit_ref 0.975
_refine_ls_hydrogen_treatment mixed
_refine_ls_matrix_type full
_refine_ls_number_parameters 420
_refine_ls_number_reflns 5069
_refine_ls_number_restraints 1
_refine_ls_restrained_S_all 0.975
_refine_ls_R_factor_all 0.0729
_refine_ls_R_factor_gt 0.0488
_refine_ls_shift/su_max 0.009
_refine_ls_shift/su_mean 0.000
_refine_ls_structure_factor_coef Fsqd
_refine_ls_weighting_details 'calc w=1/[\s^2^(Fo^2^)+(0.0386P)^2^+0.0000P] where P=(Fo^2^+2Fc^2^)/3'
_refine_ls_weighting_scheme calc
_refine_ls_wR_factor_gt 0.1009
_refine_ls_wR_factor_ref 0.1082
_reflns_number_gt 3605
_reflns_number_total 5069
_reflns_threshold_expression >2sigma(I)
_cod_data_source_file cg100020t_si_002.cif
_cod_data_source_block 2
_cod_original_sg_symbol_H-M 'P 21/n'
_cod_database_code 4501490

loop_
_symmetry_equiv_pos_as_xyz
'x, y, z'
'-x+1/2, y+1/2, -z+1/2'
'-x, -y, -z'
'x-1/2, -y-1/2, z-1/2'

loop_
_atom_site_label
_atom_site_type_symbol
_atom_site_fract_x
_atom_site_fract_y
_atom_site_fract_z
_atom_site_U_iso_or_equiv
_atom_site_adp_type
_atom_site_occupancy
_atom_site_symmetry_multiplicity
_atom_site_calc_flag
_atom_site_refinement_flags
_atom_site_disorder_assembly
_atom_site_disorder_group
Zn1 Zn 1.46599(6) -0.28356(4) 0.06409(2) 0.02987(17) Uani 1 1 d . . .
Zn2 Zn 1.67852(6) -0.15023(4) 0.15136(2) 0.03276(18) Uani 1 1 d . . .
C1 C 1.9466(5) -0.5706(3) 0.12621(16) 0.0247(10) Uani 1 1 d . . .
C2 C 1.9256(5) -0.6820(3) 0.14106(17) 0.0300(11) Uani 1 1 d . . .
H2A H 1.8590 -0.6990 0.1650 0.036 Uiso 1 1 calc R . .
C3 C 2.0062(5) -0.7678(3) 0.11935(17) 0.0283(11) Uani 1 1 d . . .
C4 C 2.1012(5) -0.7470(3) 0.08357(17) 0.0288(11) Uani 1 1 d . . .
H4A H 2.1522 -0.8070 0.0691 0.035 Uiso 1 1 calc R . .
C5 C 2.1204(5) -0.6339(4) 0.06904(16) 0.0262(10) Uani 1 1 d . . .
C6 C 2.0460(5) -0.5447(4) 0.09086(16) 0.0261(11) Uani 1 1 d . . .
H6A H 2.0626 -0.4687 0.0819 0.031 Uiso 1 1 calc R . .
C7 C 1.7885(5) -0.4874(4) 0.19082(18) 0.0361(12) Uani 1 1 d . . .
H7A H 1.7787 -0.5526 0.2098 0.043 Uiso 1 1 calc R . .
C8 C 1.7299(5) -0.3831(4) 0.19828(17) 0.0354(12) Uani 1 1 d . . .
H8A H 1.6723 -0.3632 0.2241 0.043 Uiso 1 1 calc R . .
C9 C 1.8496(5) -0.3704(3) 0.13295(17) 0.0309(11) Uani 1 1 d . . .
H9A H 1.8900 -0.3421 0.1051 0.037 Uiso 1 1 calc R . .
C10 C 2.0913(6) -0.9691(4) 0.1416(2) 0.0478(15) Uani 1 1 d . . .
H10A H 2.1970 -0.9618 0.1396 0.057 Uiso 1 1 calc R . .
C11 C 2.0129(6) -1.0640(4) 0.1528(2) 0.0500(15) Uani 1 1 d . . .
H11A H 2.0577 -1.1350 0.1601 0.060 Uiso 1 1 calc R . .
C12 C 1.8452(5) -0.9339(4) 0.14010(18) 0.0381(13) Uani 1 1 d . . .
H12A H 1.7519 -0.8952 0.1364 0.046 Uiso 1 1 calc R . .
C13 C 2.2247(5) -0.5067(4) 0.00527(17) 0.0335(12) Uani 1 1 d . . .
H13A H 2.1701 -0.4394 0.0104 0.040 Uiso 1 1 calc R . .
C14 C 2.3269(5) -0.5240(4) -0.02799(17) 0.0335(12) Uani 1 1 d . . .
H14A H 2.3544 -0.4699 -0.0506 0.040 Uiso 1 1 calc R . .
C15 C 2.3159(5) -0.6826(4) 0.01186(17) 0.0348(12) Uani 1 1 d . . .
H15A H 2.3336 -0.7576 0.0225 0.042 Uiso 1 1 calc R . .
C16 C 1.3731(5) -0.0190(4) 0.24537(18) 0.0363(12) Uani 1 1 d . . .
C17 C 1.3137(5) -0.1110(4) 0.26950(18) 0.0388(13) Uani 1 1 d . . .
H17A H 1.3378 -0.1858 0.2606 0.047 Uiso 1 1 calc R . .
C18 C 1.2182(5) -0.0928(4) 0.30691(18) 0.0398(13) Uani 1 1 d . . .
H18A H 1.1760 -0.1554 0.3222 0.048 Uiso 1 1 calc R . .
C19 C 1.1853(5) 0.0175(4) 0.32162(17) 0.0352(12) Uani 1 1 d . . .
C20 C 1.2441(6) 0.1090(4) 0.29734(19) 0.0482(15) Uani 1 1 d . . .
H20A H 1.2222 0.1838 0.3068 0.058 Uiso 1 1 calc R . .
C21 C 1.3350(6) 0.0913(4) 0.2593(2) 0.0515(15) Uani 1 1 d . . .
H21A H 1.3713 0.1543 0.2426 0.062 Uiso 1 1 calc R . .
C22 C 1.4814(5) -0.0362(4) 0.20581(19) 0.0385(13) Uani 1 1 d . . .
C23 C 1.0956(6) 0.0384(5) 0.36525(18) 0.0407(13) Uani 1 1 d . . .
C24 C 1.1634(6) -0.2050(4) 0.03339(18) 0.0379(13) Uani 1 1 d . . .
C25 C 1.0791(5) -0.0984(4) 0.01559(17) 0.0302(11) Uani 1 1 d . . .
C26 C 1.1501(5) -0.0153(4) -0.01091(18) 0.0389(13) Uani 1 1 d . . .
H26A H 1.2519 -0.0253 -0.0184 0.047 Uiso 1 1 calc R . .
C27 C 1.0724(5) 0.0818(4) -0.02627(18) 0.0354(12) Uani 1 1 d . . .
H27A H 1.1220 0.1370 -0.0440 0.042 Uiso 1 1 calc R . .
N1 N 1.7672(4) -0.3097(3) 0.16230(14) 0.0298(9) Uani 1 1 d . . .
N2 N 1.8667(4) -0.4789(3) 0.14909(13) 0.0273(9) Uani 1 1 d . . .
N3 N 1.8587(4) -1.0425(3) 0.15192(15) 0.0359(10) Uani 1 1 d . . .
N4 N 1.9821(4) -0.8850(3) 0.13395(14) 0.0323(10) Uani 1 1 d . . .
N5 N 2.3853(4) -0.6335(3) -0.02389(14) 0.0307(9) Uani 1 1 d . . .
N6 N 2.2163(4) -0.6092(3) 0.03067(13) 0.0282(9) Uani 1 1 d . . .
O1 O 1.5491(4) -0.1341(3) 0.20618(12) 0.0449(9) Uani 1 1 d . . .
O2 O 1.5019(4) 0.0393(3) 0.17647(14) 0.0613(12) Uani 1 1 d . . .
O3 O 1.0966(4) 0.1418(3) 0.37917(13) 0.0550(11) Uani 1 1 d . . .
O4 O 1.0334(4) -0.0427(3) 0.38476(13) 0.0590(11) Uani 1 1 d . . .
O5 O 1.3051(4) -0.2116(3) 0.02330(12) 0.0453(9) Uani 1 1 d . . .
O6 O 1.0934(4) -0.2782(3) 0.05557(14) 0.0511(10) Uani 1 1 d . . .
O7 O 1.5812(4) -0.1508(3) 0.08862(13) 0.0397(8) Uani 1 1 d D . .
H7 H 1.534(6) -0.093(3) 0.081(2) 0.08(2) Uiso 1 1 d D . .
O8A O 1.4927(7) 0.0890(5) 0.0499(3) 0.097(2) Uani 0.816(7) 1 d P A 1
O8B O 1.421(2) 0.0659(15) 0.0828(9) 0.052(7) Uani 0.184(7) 1 d P A 2
O9A O 1.5434(7) 0.2387(5) 0.1269(3) 0.118(3) Uani 0.816(7) 1 d P A 1
O9B O 1.6259(17) 0.2436(13) 0.0774(6) 0.028(5) Uani 0.184(7) 1 d P A 2

loop_
_atom_site_aniso_label
_atom_site_aniso_U_11
_atom_site_aniso_U_22
_atom_site_aniso_U_33
_atom_site_aniso_U_23
_atom_site_aniso_U_13
_atom_site_aniso_U_12
Zn1 0.0323(3) 0.0243(3) 0.0346(3) 0.0052(2) 0.0167(3) 0.0047(2)
Zn2 0.0388(4) 0.0191(3) 0.0423(4) -0.0020(3) 0.0201(3) 0.0019(2)
C1 0.023(2) 0.019(2) 0.033(3) -0.003(2) 0.007(2) 0.0033(18)
C2 0.030(3) 0.023(2) 0.038(3) 0.004(2) 0.016(2) -0.0023(19)
C3 0.032(3) 0.016(2) 0.038(3) 0.002(2) 0.007(2) -0.0019(19)
C4 0.033(3) 0.017(2) 0.038(3) -0.002(2) 0.011(2) 0.0057(19)
C5 0.024(2) 0.026(3) 0.029(3) 0.002(2) 0.009(2) 0.0010(19)
C6 0.028(3) 0.018(2) 0.034(3) 0.002(2) 0.009(2) 0.0010(18)
C7 0.041(3) 0.028(3) 0.042(3) 0.004(2) 0.024(3) 0.003(2)
C8 0.044(3) 0.032(3) 0.033(3) -0.002(2) 0.021(2) 0.006(2)
C9 0.038(3) 0.020(2) 0.036(3) 0.004(2) 0.015(2) 0.002(2)
C10 0.027(3) 0.031(3) 0.086(5) 0.008(3) 0.005(3) 0.003(2)
C11 0.051(4) 0.024(3) 0.075(4) 0.011(3) 0.004(3) 0.007(2)
C12 0.035(3) 0.023(3) 0.058(4) 0.000(2) 0.015(3) 0.000(2)
C13 0.042(3) 0.020(2) 0.040(3) 0.004(2) 0.015(3) 0.006(2)
C14 0.040(3) 0.024(3) 0.038(3) 0.007(2) 0.015(2) 0.006(2)
C15 0.039(3) 0.022(3) 0.045(3) 0.001(2) 0.015(3) 0.007(2)
C16 0.035(3) 0.035(3) 0.039(3) -0.004(2) 0.008(2) 0.008(2)
C17 0.046(3) 0.027(3) 0.044(3) -0.012(2) 0.015(3) 0.002(2)
C18 0.044(3) 0.037(3) 0.040(3) -0.006(2) 0.014(3) -0.002(2)
C19 0.031(3) 0.042(3) 0.033(3) -0.010(2) 0.005(2) 0.007(2)
C20 0.060(4) 0.037(3) 0.050(4) -0.009(3) 0.023(3) 0.015(3)
C21 0.069(4) 0.032(3) 0.055(4) 0.003(3) 0.025(3) 0.009(3)
C22 0.037(3) 0.037(3) 0.042(3) -0.010(3) 0.013(3) 0.005(2)
C23 0.038(3) 0.053(4) 0.032(3) -0.008(3) 0.008(3) 0.015(3)
C24 0.040(3) 0.031(3) 0.044(3) -0.003(3) 0.012(3) 0.008(2)
C25 0.030(3) 0.025(3) 0.036(3) -0.002(2) 0.010(2) 0.001(2)
C26 0.025(3) 0.040(3) 0.053(4) 0.011(3) 0.015(3) 0.005(2)
C27 0.036(3) 0.028(3) 0.044(3) 0.009(2) 0.013(2) -0.003(2)
N1 0.030(2) 0.019(2) 0.043(3) 0.0001(18) 0.0175(19) 0.0036(16)
N2 0.029(2) 0.0187(19) 0.035(2) -0.0005(17) 0.0121(18) 0.0017(16)
N3 0.034(2) 0.019(2) 0.056(3) 0.0036(19) 0.013(2) -0.0022(17)
N4 0.032(2) 0.017(2) 0.048(3) 0.0042(18) 0.011(2) 0.0025(16)
N5 0.031(2) 0.024(2) 0.039(3) -0.0009(18) 0.0156(19) 0.0054(17)
N6 0.029(2) 0.023(2) 0.035(2) -0.0048(17) 0.0119(18) 0.0045(16)
O1 0.053(2) 0.037(2) 0.048(2) -0.0060(17) 0.0277(18) 0.0084(17)
O2 0.080(3) 0.045(2) 0.064(3) 0.009(2) 0.047(2) 0.012(2)
O3 0.070(3) 0.052(2) 0.045(2) -0.027(2) 0.023(2) 0.0049(19)
O4 0.074(3) 0.060(3) 0.047(3) 0.000(2) 0.035(2) 0.015(2)
O5 0.038(2) 0.046(2) 0.053(2) 0.0150(18) 0.0164(18) 0.0155(17)
O6 0.055(2) 0.0282(19) 0.073(3) 0.0169(19) 0.031(2) 0.0100(16)
O7 0.045(2) 0.027(2) 0.047(2) -0.0012(18) 0.0051(18) 0.0018(17)
O8A 0.091(5) 0.086(5) 0.116(6) 0.036(4) 0.012(4) 0.035(4)
O8B 0.024(11) 0.036(12) 0.10(2) 0.022(12) 0.014(12) 0.002(8)
O9A 0.118(5) 0.074(4) 0.169(7) 0.043(4) 0.078(5) 0.040(4)
O9B 0.027(10) 0.036(10) 0.021(10) 0.009(8) -0.007(7) 0.006(7)

loop_
_atom_type_symbol
_atom_type_description
_atom_type_scat_dispersion_real
_atom_type_scat_dispersion_imag
_atom_type_scat_source
C C 0.0033 0.0016 'International Tables Vol C Tables 4.2.6.8 and 6.1.1.4'
H H 0.0000 0.0000 'International Tables Vol C Tables 4.2.6.8 and 6.1.1.4'
N N 0.0061 0.0033 'International Tables Vol C Tables 4.2.6.8 and 6.1.1.4'
O O 0.0106 0.0060 'International Tables Vol C Tables 4.2.6.8 and 6.1.1.4'
Zn Zn 0.2839 1.4301 'International Tables Vol C Tables 4.2.6.8 and 6.1.1.4'

loop_
_geom_angle_atom_site_label_1
_geom_angle_atom_site_label_2
_geom_angle_atom_site_label_3
_geom_angle
_geom_angle_site_symmetry_1
_geom_angle_site_symmetry_3
O3 Zn1 O7 103.50(16) 2_745 .
O3 Zn1 O5 116.76(14) 2_745 .
O7 Zn1 O5 101.98(15) . .
O3 Zn1 N5 117.88(15) 2_745 3_945
O7 Zn1 N5 103.91(14) . 3_945
O5 Zn1 N5 110.28(15) . 3_945
O7 Zn2 O1 118.15(15) . .
O7 Zn2 N3 108.59(16) . 1_565
O1 Zn2 N3 114.72(15) . 1_565
O7 Zn2 N1 106.46(15) . .
O1 Zn2 N1 101.61(14) . .
N3 Zn2 N1 106.06(15) 1_565 .
C2 C1 C6 121.3(4) . .
C2 C1 N2 119.1(4) . .
C6 C1 N2 119.6(4) . .
C1 C2 C3 118.0(4) . .
C1 C2 H2A 121.0 . .
C3 C2 H2A 121.0 . .
C4 C3 C2 122.9(4) . .
C4 C3 N4 118.8(4) . .
C2 C3 N4 118.3(4) . .
C3 C4 C5 118.2(4) . .
C3 C4 H4A 120.9 . .
C5 C4 H4A 120.9 . .
C6 C5 C4 121.0(4) . .
C6 C5 N6 119.3(4) . .
C4 C5 N6 119.7(4) . .
C1 C6 C5 118.7(4) . .
C1 C6 H6A 120.7 . .
C5 C6 H6A 120.7 . .
C8 C7 N2 106.0(4) . .
C8 C7 H7A 127.0 . .
N2 C7 H7A 127.0 . .
C7 C8 N1 110.0(4) . .
C7 C8 H8A 125.0 . .
N1 C8 H8A 125.0 . .
N1 C9 N2 110.3(4) . .
N1 C9 H9A 124.9 . .
N2 C9 H9A 124.9 . .
C11 C10 N4 105.3(4) . .
C11 C10 H10A 127.4 . .
N4 C10 H10A 127.4 . .
C10 C11 N3 111.0(4) . .
C10 C11 H11A 124.5 . .
N3 C11 H11A 124.5 . .
N3 C12 N4 111.8(4) . .
N3 C12 H12A 124.1 . .
N4 C12 H12A 124.1 . .
C14 C13 N6 106.3(4) . .
C14 C13 H13A 126.8 . .
N6 C13 H13A 126.8 . .
C13 C14 N5 109.9(4) . .
C13 C14 H14A 125.1 . .
N5 C14 H14A 125.1 . .
N5 C15 N6 110.6(4) . .
N5 C15 H15A 124.7 . .
N6 C15 H15A 124.7 . .
C17 C16 C21 118.6(4) . .
C17 C16 C22 121.5(4) . .
C21 C16 C22 119.9(4) . .
C16 C17 C18 120.4(4) . .
C16 C17 H17A 119.8 . .
C18 C17 H17A 119.8 . .
C19 C18 C17 120.6(5) . .
C19 C18 H18A 119.7 . .
C17 C18 H18A 119.7 . .
C20 C19 C18 118.8(4) . .
C20 C19 C23 120.0(4) . .
C18 C19 C23 121.1(5) . .
C19 C20 C21 120.7(5) . .
C19 C20 H20A 119.6 . .
C21 C20 H20A 119.6 . .
C20 C21 C16 120.8(5) . .
C20 C21 H21A 119.6 . .
C16 C21 H21A 119.6 . .
O2 C22 O1 124.0(4) . .
O2 C22 C16 121.2(4) . .
O1 C22 C16 114.8(4) . .
O4 C23 O3 126.1(5) . .
O4 C23 C19 119.8(5) . .
O3 C23 C19 114.1(5) . .
O6 C24 O5 125.2(4) . .
O6 C24 C25 119.1(4) . .
O5 C24 C25 115.7(4) . .
C26 C25 C27 118.6(4) . 3_755
C26 C25 C24 121.7(4) . .
C27 C25 C24 119.7(4) 3_755 .
C27 C26 C25 120.9(4) . .
C27 C26 H26A 119.6 . .
C25 C26 H26A 119.6 . .
C26 C27 C25 120.5(4) . 3_755
C26 C27 H27A 119.7 . .
C25 C27 H27A 119.7 3_755 .
C9 N1 C8 106.3(3) . .
C9 N1 Zn2 127.6(3) . .
C8 N1 Zn2 125.2(3) . .
C9 N2 C7 107.3(3) . .
C9 N2 C1 126.3(4) . .
C7 N2 C1 126.3(4) . .
C12 N3 C11 104.8(4) . .
C12 N3 Zn2 122.6(3) . 1_545
C11 N3 Zn2 130.9(3) . 1_545
C12 N4 C10 107.1(4) . .
C12 N4 C3 125.5(4) . .
C10 N4 C3 127.4(4) . .
C15 N5 C14 106.2(3) . .
C15 N5 Zn1 123.4(3) . 3_945
C14 N5 Zn1 130.3(3) . 3_945
C15 N6 C13 106.9(4) . .
C15 N6 C5 125.8(4) . .
C13 N6 C5 127.3(3) . .
C22 O1 Zn2 111.3(3) . .
C23 O3 Zn1 133.6(3) . 2_755
C24 O5 Zn1 124.7(3) . .
Zn2 O7 Zn1 121.48(18) . .
Zn2 O7 H7 116(4) . .
Zn1 O7 H7 108(4) . .

loop_
_geom_bond_atom_site_label_1
_geom_bond_atom_site_label_2
_geom_bond_distance
_geom_bond_site_symmetry_2
Zn1 O3 1.909(3) 2_745
Zn1 O7 1.944(3) .
Zn1 O5 1.946(3) .
Zn1 N5 2.005(3) 3_945
Zn2 O7 1.903(4) .
Zn2 O1 1.957(3) .
Zn2 N3 2.007(4) 1_565
Zn2 N1 2.023(3) .
C1 C2 1.374(5) .
C1 C6 1.380(6) .
C1 N2 1.439(5) .
C2 C3 1.377(6) .
C2 H2A 0.9300 .
C3 C4 1.352(6) .
C3 N4 1.440(5) .
C4 C5 1.388(5) .
C4 H4A 0.9300 .
C5 C6 1.380(5) .
C5 N6 1.422(5) .
C6 H6A 0.9300 .
C7 C8 1.335(6) .
C7 N2 1.384(5) .
C7 H7A 0.9300 .
C8 N1 1.369(5) .
C8 H8A 0.9300 .
C9 N1 1.321(5) .
C9 N2 1.343(5) .
C9 H9A 0.9300 .
C10 C11 1.341(6) .
C10 N4 1.372(5) .
C10 H10A 0.9300 .
C11 N3 1.366(6) .
C11 H11A 0.9300 .
C12 N3 1.307(5) .
C12 N4 1.341(5) .
C12 H12A 0.9300 .
C13 C14 1.335(6) .
C13 N6 1.389(5) .
C13 H13A 0.9300 .
C14 N5 1.371(5) .
C14 H14A 0.9300 .
C15 N5 1.323(5) .
C15 N6 1.343(5) .
C15 H15A 0.9300 .
C16 C17 1.379(6) .
C16 C21 1.384(6) .
C16 C22 1.503(6) .
C17 C18 1.385(6) .
C17 H17A 0.9300 .
C18 C19 1.379(6) .
C18 H18A 0.9300 .
C19 C20 1.374(6) .
C19 C23 1.501(6) .
C20 C21 1.374(7) .
C20 H20A 0.9300 .
C21 H21A 0.9300 .
C22 O2 1.219(6) .
C22 O1 1.281(5) .
C23 O4 1.228(6) .
C23 O3 1.262(6) .
C24 O6 1.232(5) .
C24 O5 1.284(5) .
C24 C25 1.510(6) .
C25 C26 1.381(6) .
C25 C27 1.383(5) 3_755
C26 C27 1.372(6) .
C26 H26A 0.9300 .
C27 C25 1.383(5) 3_755
C27 H27A 0.9300 .
N3 Zn2 2.007(4) 1_545
N5 Zn1 2.005(3) 3_945
O3 Zn1 1.909(3) 2_755
O7 H7 0.815(10) .

loop_
_geom_torsion_atom_site_label_1
_geom_torsion_atom_site_label_2
_geom_torsion_atom_site_label_3
_geom_torsion_atom_site_label_4
_geom_torsion
_geom_torsion_site_symmetry_1
_geom_torsion_site_symmetry_4
C6 C1 C2 C3 -0.4(7) . .
N2 C1 C2 C3 -178.5(4) . .
C1 C2 C3 C4 -1.7(7) . .
C1 C2 C3 N4 -178.6(4) . .
C2 C3 C4 C5 1.5(7) . .
N4 C3 C4 C5 178.4(4) . .
C3 C4 C5 C6 0.7(7) . .
C3 C4 C5 N6 -178.4(4) . .
C2 C1 C6 C5 2.5(7) . .
N2 C1 C6 C5 -179.4(4) . .
C4 C5 C6 C1 -2.7(7) . .
N6 C5 C6 C1 176.4(4) . .
N2 C7 C8 N1 0.7(6) . .
N4 C10 C11 N3 0.5(7) . .
N6 C13 C14 N5 -1.0(6) . .
C21 C16 C17 C18 -0.2(8) . .
C22 C16 C17 C18 177.8(5) . .
C16 C17 C18 C19 -2.2(8) . .
C17 C18 C19 C20 2.4(8) . .
C17 C18 C19 C23 -173.6(5) . .
C18 C19 C20 C21 -0.4(8) . .
C23 C19 C20 C21 175.7(5) . .
C19 C20 C21 C16 -1.9(9) . .
C17 C16 C21 C20 2.2(9) . .
C22 C16 C21 C20 -175.8(5) . .
C17 C16 C22 O2 160.4(5) . .
C21 C16 C22 O2 -21.7(8) . .
C17 C16 C22 O1 -20.3(7) . .
C21 C16 C22 O1 157.6(5) . .
C20 C19 C23 O4 174.5(5) . .
C18 C19 C23 O4 -9.5(8) . .
C20 C19 C23 O3 -7.5(7) . .
C18 C19 C23 O3 168.5(5) . .
O6 C24 C25 C26 -177.7(5) . .
O5 C24 C25 C26 1.7(7) . .
O6 C24 C25 C27 3.0(7) . 3_755
O5 C24 C25 C27 -177.7(4) . 3_755
C27 C25 C26 C27 0.2(8) 3_755 .
C24 C25 C26 C27 -179.2(5) . .
C25 C26 C27 C25 -0.2(8) . 3_755
N2 C9 N1 C8 -0.4(5) . .
N2 C9 N1 Zn2 -170.1(3) . .
C7 C8 N1 C9 -0.2(6) . .
C7 C8 N1 Zn2 169.8(3) . .
O7 Zn2 N1 C9 47.4(4) . .
O1 Zn2 N1 C9 171.6(4) . .
N3 Zn2 N1 C9 -68.1(4) 1_565 .
O7 Zn2 N1 C8 -120.5(4) . .
O1 Zn2 N1 C8 3.8(4) . .
N3 Zn2 N1 C8 124.0(4) 1_565 .
N1 C9 N2 C7 0.8(5) . .
N1 C9 N2 C1 178.7(4) . .
C8 C7 N2 C9 -1.0(6) . .
C8 C7 N2 C1 -178.8(4) . .
C2 C1 N2 C9 -165.6(4) . .
C6 C1 N2 C9 16.3(7) . .
C2 C1 N2 C7 11.8(7) . .
C6 C1 N2 C7 -166.3(4) . .
N4 C12 N3 C11 -0.7(6) . .
N4 C12 N3 Zn2 -167.7(3) . 1_545
C10 C11 N3 C12 0.1(6) . .
C10 C11 N3 Zn2 165.6(4) . 1_545
N3 C12 N4 C10 1.0(6) . .
N3 C12 N4 C3 177.9(4) . .
C11 C10 N4 C12 -0.9(6) . .
C11 C10 N4 C3 -177.6(5) . .
C4 C3 N4 C12 -131.7(5) . .
C2 C3 N4 C12 45.4(7) . .
C4 C3 N4 C10 44.5(7) . .
C2 C3 N4 C10 -138.4(5) . .
N6 C15 N5 C14 -0.1(6) . .
N6 C15 N5 Zn1 -176.5(3) . 3_945
C13 C14 N5 C15 0.7(6) . .
C13 C14 N5 Zn1 176.8(3) . 3_945
N5 C15 N6 C13 -0.5(6) . .
N5 C15 N6 C5 178.9(4) . .
C14 C13 N6 C15 1.0(5) . .
C14 C13 N6 C5 -178.5(4) . .
C6 C5 N6 C15 167.5(4) . .
C4 C5 N6 C15 -13.4(7) . .
C6 C5 N6 C13 -13.1(7) . .
C4 C5 N6 C13 166.0(4) . .
O2 C22 O1 Zn2 -3.7(7) . .
C16 C22 O1 Zn2 177.0(3) . .
O7 Zn2 O1 C22 -64.2(4) . .
N3 Zn2 O1 C22 66.0(4) 1_565 .
N1 Zn2 O1 C22 179.9(3) . .
O4 C23 O3 Zn1 9.2(9) . 2_755
C19 C23 O3 Zn1 -168.7(3) . 2_755
O6 C24 O5 Zn1 -33.9(7) . .
C25 C24 O5 Zn1 146.8(3) . .
O3 Zn1 O5 C24 4.5(4) 2_745 .
O7 Zn1 O5 C24 -107.5(4) . .
N5 Zn1 O5 C24 142.6(4) 3_945 .
O1 Zn2 O7 Zn1 -74.2(2) . .
N3 Zn2 O7 Zn1 152.89(18) 1_565 .
N1 Zn2 O7 Zn1 39.1(2) . .
O3 Zn1 O7 Zn2 25.3(2) 2_745 .
O5 Zn1 O7 Zn2 146.94(19) . .
N5 Zn1 O7 Zn2 -98.4(2) 3_945 .
